data_2243472
loop_
_publ_author_name
'Harish Chinthal, Chayanna'
'Yathirajan, Hemmige S.'
'Kavitha, Channappa N.'
'Foro, Sabine'
'Glidewell, Christopher'

_publ_section_title
;
 The crystal structures of salts of <i>N</i>-(4-fluorophenyl)piperazine
 with four aromatic carboxylic acids and with picric acid
;
_journal_coeditor_code HB7928
_journal_issue 8
_journal_name_full 'Acta Crystallographica Section E'
_journal_page_first 1179
_journal_page_last 1186
_journal_paper_doi 10.1107/S2056989020008749
_journal_volume 76
_journal_year 2020
_chemical_formula_iupac 'C10 H14 F N2 +, C7 H3 N2 O6 -'
_chemical_formula_moiety 'C10 H14 F N2 +, C7 H3 N2 O6 -'
_chemical_formula_sum 'C17 H17 F N4 O6'
_chemical_formula_weight 392.34
_chemical_name_systematic
;
4-(4-Fluorophenyl)piperazin-1-ium 3,5-dinitrobenzoate
;
_space_group_crystal_system monoclinic
_space_group_IT_number 15
_space_group_name_Hall '-C 2yc'
_space_group_name_H-M_alt 'C 1 2/c 1'
_atom_sites_solution_hydrogens mixed
_atom_sites_solution_primary difmap
_audit_creation_method SHELXL-2014
_cell_angle_alpha 90
_cell_angle_beta 94.540(8)
_cell_angle_gamma 90
_cell_formula_units_Z 8
_cell_length_a 19.8710(10)
_cell_length_b 7.3420(7)
_cell_length_c 26.306(2)
_cell_measurement_reflns_used 4082
_cell_measurement_temperature 293(2)
_cell_measurement_theta_max 27.696
_cell_measurement_theta_min 2.959
_cell_volume 3825.8(5)
_computing_cell_refinement
;
CrysAlis RED (Oxford Diffraction, 2009
;
_computing_data_collection
;
CrysAlis CCD (Oxford Diffraction, 2009)
;
_computing_data_reduction
;
CrysAlis RED (Oxford Diffraction, 2009)
;
_computing_molecular_graphics
;
PLATON (Spek, 2020)
;
_computing_publication_material
;
SHELXL-2014 (Sheldrick, 2015b) and PLATON (Spek, 2020)
;
_computing_structure_refinement
;
SHELXL-2014 (Sheldrick, 2015b)
;
_computing_structure_solution
;
SHELXT (Sheldrick, 2015a)
;
_diffrn_ambient_temperature 293(2)
_diffrn_measured_fraction_theta_full 0.997
_diffrn_measured_fraction_theta_max 0.909
_diffrn_measurement_device_type
;
Oxford Diffraction Xcalibur with Sapphire CCD
;
_diffrn_measurement_method '\w scans'
_diffrn_radiation_monochromator graphite
_diffrn_radiation_type MoK\a
_diffrn_radiation_wavelength 0.71073
_diffrn_reflns_av_R_equivalents 0.0169
_diffrn_reflns_av_unetI/netI 0.0298
_diffrn_reflns_limit_h_max 20
_diffrn_reflns_limit_h_min -26
_diffrn_reflns_limit_k_max 9
_diffrn_reflns_limit_k_min -7
_diffrn_reflns_limit_l_max 29
_diffrn_reflns_limit_l_min -34
_diffrn_reflns_number 7938
_diffrn_reflns_theta_full 25.242
_diffrn_reflns_theta_max 27.696
_diffrn_reflns_theta_min 3.038
_diffrn_source 'Enhance (Mo) X-ray Source'
_diffrn_standards_decay_% 0
_diffrn_standards_interval_count 0
_diffrn_standards_interval_time 0
_diffrn_standards_number 0
_exptl_absorpt_coefficient_mu 0.111
_exptl_absorpt_correction_T_max 0.976
_exptl_absorpt_correction_T_min 0.832
_exptl_absorpt_correction_type multi-scan
_exptl_absorpt_process_details
;
(CrysAlis RED; Oxford Diffraction, 2009)
;
_exptl_crystal_colour orange
_exptl_crystal_density_diffrn 1.362
_exptl_crystal_description plate
_exptl_crystal_F_000 1632
_exptl_crystal_size_max 0.460
_exptl_crystal_size_mid 0.420
_exptl_crystal_size_min 0.220
_refine_diff_density_max 0.185
_refine_diff_density_min -0.177
_refine_ls_extinction_method none
_refine_ls_goodness_of_fit_ref 1.068
_refine_ls_hydrogen_treatment mixed
_refine_ls_matrix_type full
_refine_ls_number_parameters 259
_refine_ls_number_reflns 4080
_refine_ls_number_restraints 0
_refine_ls_restrained_S_all 1.068
_refine_ls_R_factor_all 0.1016
_refine_ls_R_factor_gt 0.0561
_refine_ls_shift/su_max 0.000
_refine_ls_shift/su_mean 0.000
_refine_ls_structure_factor_coef Fsqd
_refine_ls_weighting_details 'w=1/[\s^2^(Fo^2^)+(0.0501P)^2^+3.0431P] where P=(Fo^2^+2Fc^2^)/3'
_refine_ls_weighting_scheme calc
_refine_ls_wR_factor_gt 0.1208
_refine_ls_wR_factor_ref 0.1435
_reflns_number_gt 2490
_reflns_number_total 4080
_reflns_threshold_expression 'I > 2\s(I)'
_cod_data_source_file hb7928sup1.cif
_cod_data_source_block V
_cod_original_sg_symbol_H-M 'C 2/c'
_cod_database_code 2243472
_shelx_space_group_comment
;
The symmetry employed for this shelxl refinement is uniquely defined
by the following loop, which should always be used as a source of
symmetry information in preference to the above space-group names.
They are only intended as comments.
;
_shelx_estimated_absorpt_t_min 0.951
_shelx_estimated_absorpt_t_max 0.976
_shelxl_version_number 2.014

loop_
_space_group_symop_operation_xyz
'x, y, z'
'-x, y, -z+1/2'
'x+1/2, y+1/2, z'
'-x+1/2, y+1/2, -z+1/2'
'-x, -y, -z'
'x, -y, z-1/2'
'-x+1/2, -y+1/2, -z'
'x+1/2, -y+1/2, z-1/2'

loop_
_atom_site_type_symbol
_atom_site_label
_atom_site_fract_x
_atom_site_fract_y
_atom_site_fract_z
_atom_site_U_iso_or_equiv
_atom_site_adp_type
_atom_site_calc_flag
_atom_site_occupancy
_atom_site_disorder_assembly
_atom_site_disorder_group
N N1 0.50399(11) 0.4508(4) 0.58562(8) 0.0639(7) Uani d 1 . .
H H11 0.4607(15) 0.472(4) 0.5700(10) 0.077 Uiso d 1 . .
H H12 0.5386(14) 0.469(4) 0.5632(10) 0.077 Uiso d 1 . .
C C2 0.50591(13) 0.2591(4) 0.60334(10) 0.0693(8) Uani d 1 . .
H H2A 0.5042 0.1785 0.5741 0.083 Uiso calc 1 . .
H H2B 0.4666 0.2348 0.6219 0.083 Uiso calc 1 . .
C C3 0.56927(12) 0.2204(4) 0.63747(9) 0.0605(7) Uani d 1 . .
H H3A 0.5685 0.0957 0.6496 0.073 Uiso calc 1 . .
H H3B 0.6087 0.2357 0.6184 0.073 Uiso calc 1 . .
N N4 0.57304(9) 0.3446(3) 0.68058(7) 0.0499(5) Uani d 1 . .
C C5 0.57665(12) 0.5329(4) 0.66245(9) 0.0578(6) Uani d 1 . .
H H5A 0.6160 0.5475 0.6433 0.069 Uiso calc 1 . .
H H5B 0.5811 0.6152 0.6914 0.069 Uiso calc 1 . .
C C6 0.51379(12) 0.5795(4) 0.62894(9) 0.0601(7) Uani d 1 . .
H H6A 0.4749 0.5748 0.6490 0.072 Uiso calc 1 . .
H H6B 0.5175 0.7026 0.6160 0.072 Uiso calc 1 . .
C C21 0.61998(10) 0.3004(3) 0.72265(8) 0.0474(6) Uani d 1 . .
C C22 0.66827(12) 0.1663(4) 0.72083(9) 0.0603(7) Uani d 1 . .
H H22 0.6724 0.1034 0.6906 0.072 Uiso calc 1 . .
C C23 0.71091(13) 0.1240(4) 0.76380(10) 0.0697(8) Uani d 1 . .
H H23 0.7429 0.0319 0.7627 0.084 Uiso calc 1 . .
C C24 0.70484(13) 0.2199(4) 0.80725(10) 0.0616(7) Uani d 1 . .
F F24 0.74665(9) 0.1803(3) 0.84952(6) 0.0940(6) Uani d 1 . .
C C25 0.65828(14) 0.3538(4) 0.81063(9) 0.0649(7) Uani d 1 . .
H H25 0.6553 0.4173 0.8409 0.078 Uiso calc 1 . .
C C26 0.61553(12) 0.3937(4) 0.76819(9) 0.0596(7) Uani d 1 . .
H H26 0.5832 0.4845 0.7701 0.072 Uiso calc 1 . .
C C31 0.28091(10) 0.5173(3) 0.49463(8) 0.0426(5) Uani d 1 . .
C C32 0.25827(11) 0.5776(3) 0.44636(9) 0.0488(6) Uani d 1 . .
H H32 0.2890 0.6164 0.4237 0.059 Uiso calc 1 . .
C C33 0.19032(12) 0.5798(3) 0.43210(8) 0.0504(6) Uani d 1 . .
C C34 0.14305(12) 0.5225(3) 0.46380(9) 0.0522(6) Uani d 1 . .
H H34 0.0972 0.5242 0.4536 0.063 Uiso calc 1 . .
C C35 0.16663(11) 0.4623(3) 0.51147(9) 0.0463(5) Uani d 1 . .
C C36 0.23450(10) 0.4594(3) 0.52782(8) 0.0434(5) Uani d 1 . .
H H36 0.2487 0.4193 0.5605 0.052 Uiso calc 1 . .
C C37 0.35572(11) 0.5171(3) 0.51098(10) 0.0534(6) Uani d 1 . .
O O31 0.37215(8) 0.4790(3) 0.55607(7) 0.0824(6) Uani d 1 . .
O O32 0.39472(9) 0.5595(4) 0.47872(8) 0.0914(7) Uani d 1 . .
N N33 0.16661(14) 0.6480(4) 0.38107(9) 0.0734(7) Uani d 1 . .
O O33 0.20650(13) 0.7306(3) 0.35708(8) 0.0999(8) Uani d 1 . .
O O34 0.10817(12) 0.6161(4) 0.36557(8) 0.1032(8) Uani d 1 . .
N N35 0.11738(10) 0.3995(3) 0.54647(9) 0.0627(6) Uani d 1 . .
O O35 0.05802(9) 0.3917(3) 0.53021(9) 0.0903(7) Uani d 1 . .
O O36 0.13782(10) 0.3596(3) 0.58988(8) 0.0875(7) Uani d 1 . .

loop_
_atom_site_aniso_label
_atom_site_aniso_U_11
_atom_site_aniso_U_22
_atom_site_aniso_U_33
_atom_site_aniso_U_12
_atom_site_aniso_U_13
_atom_site_aniso_U_23
N1 0.0360(10) 0.109(2) 0.0463(12) 0.0062(12) -0.0019(9) 0.0130(13)
C2 0.0547(15) 0.098(2) 0.0529(15) -0.0039(15) -0.0078(12) -0.0124(16)
C3 0.0596(15) 0.0713(17) 0.0491(14) 0.0025(13) -0.0045(11) -0.0097(13)
N4 0.0509(11) 0.0569(12) 0.0406(10) 0.0022(9) -0.0044(8) -0.0004(9)
C5 0.0530(14) 0.0640(16) 0.0548(14) 0.0015(12) -0.0050(11) 0.0042(13)
C6 0.0490(13) 0.0767(18) 0.0541(15) 0.0059(13) 0.0015(11) 0.0111(14)
C21 0.0441(12) 0.0557(14) 0.0418(12) 0.0004(10) 0.0001(10) 0.0037(11)
C22 0.0615(15) 0.0680(17) 0.0505(14) 0.0122(13) -0.0014(12) -0.0038(13)
C23 0.0647(16) 0.0760(19) 0.0663(18) 0.0187(14) -0.0085(14) 0.0054(15)
C24 0.0579(15) 0.0756(18) 0.0486(15) -0.0036(14) -0.0125(12) 0.0146(14)
F24 0.0917(12) 0.1160(14) 0.0683(10) 0.0006(10) -0.0323(9) 0.0193(10)
C25 0.0721(17) 0.0804(19) 0.0411(13) -0.0046(15) -0.0028(12) -0.0039(13)
C26 0.0602(15) 0.0706(17) 0.0474(14) 0.0122(13) 0.0006(11) -0.0045(13)
C31 0.0402(11) 0.0415(12) 0.0455(12) 0.0050(9) -0.0005(10) -0.0112(10)
C32 0.0497(13) 0.0487(14) 0.0485(13) 0.0029(11) 0.0064(10) -0.0074(11)
C33 0.0569(14) 0.0505(14) 0.0424(12) 0.0085(11) -0.0053(11) -0.0033(11)
C34 0.0440(12) 0.0507(14) 0.0595(15) 0.0059(11) -0.0111(11) -0.0070(12)
C35 0.0416(11) 0.0429(13) 0.0539(13) 0.0013(10) 0.0017(10) -0.0026(11)
C36 0.0417(11) 0.0429(12) 0.0448(12) 0.0050(9) -0.0020(10) -0.0039(10)
C37 0.0401(12) 0.0620(16) 0.0579(15) 0.0044(11) 0.0029(11) -0.0119(13)
O31 0.0419(9) 0.1330(19) 0.0699(13) 0.0026(11) -0.0099(9) 0.0154(13)
O32 0.0466(10) 0.152(2) 0.0778(13) 0.0040(12) 0.0200(10) -0.0024(14)
N33 0.0852(18) 0.0794(17) 0.0537(14) 0.0249(14) -0.0067(13) 0.0003(13)
O33 0.1208(19) 0.1093(18) 0.0701(14) 0.0175(15) 0.0102(13) 0.0309(14)
O34 0.0853(15) 0.146(2) 0.0724(14) 0.0255(15) -0.0304(12) 0.0039(14)
N35 0.0465(12) 0.0626(14) 0.0795(16) 0.0019(10) 0.0081(11) 0.0074(12)
O35 0.0412(10) 0.1159(18) 0.1140(17) -0.0061(11) 0.0070(10) 0.0177(14)
O36 0.0689(12) 0.1166(18) 0.0783(14) -0.0009(12) 0.0146(11) 0.0302(13)

loop_
_atom_type_symbol
_atom_type_description
_atom_type_scat_dispersion_real
_atom_type_scat_dispersion_imag
_atom_type_scat_source
C C 0.0033 0.0016 'International Tables Vol C Tables 4.2.6.8 and 6.1.1.4'
H H 0.0000 0.0000 'International Tables Vol C Tables 4.2.6.8 and 6.1.1.4'
F F 0.0171 0.0103 'International Tables Vol C Tables 4.2.6.8 and 6.1.1.4'
N N 0.0061 0.0033 'International Tables Vol C Tables 4.2.6.8 and 6.1.1.4'
O O 0.0106 0.0060 'International Tables Vol C Tables 4.2.6.8 and 6.1.1.4'

loop_
_geom_angle_atom_site_label_1
_geom_angle_atom_site_label_2
_geom_angle_atom_site_label_3
_geom_angle_site_symmetry_1
_geom_angle_site_symmetry_3
_geom_angle
_geom_angle_publ_flag
C6 N1 C2 . . 111.42(19) ?
C6 N1 H11 . . 107.0(17) ?
C2 N1 H11 . . 107.1(17) ?
C6 N1 H12 . . 109.2(16) ?
C2 N1 H12 . . 109.2(17) ?
H11 N1 H12 . . 113(2) ?
N1 C2 C3 . . 111.3(2) ?
N1 C2 H2A . . 109.4 ?
C3 C2 H2A . . 109.4 ?
N1 C2 H2B . . 109.4 ?
C3 C2 H2B . . 109.4 ?
H2A C2 H2B . . 108.0 ?
N4 C3 C2 . . 109.5(2) ?
N4 C3 H3A . . 109.8 ?
C2 C3 H3A . . 109.8 ?
N4 C3 H3B . . 109.8 ?
C2 C3 H3B . . 109.8 ?
H3A C3 H3B . . 108.2 ?
C21 N4 C3 . . 116.93(19) ?
C21 N4 C5 . . 114.89(18) ?
C3 N4 C5 . . 109.80(19) ?
N4 C5 C6 . . 110.1(2) ?
N4 C5 H5A . . 109.6 ?
C6 C5 H5A . . 109.6 ?
N4 C5 H5B . . 109.6 ?
C6 C5 H5B . . 109.6 ?
H5A C5 H5B . . 108.1 ?
N1 C6 C5 . . 110.9(2) ?
N1 C6 H6A . . 109.5 ?
C5 C6 H6A . . 109.5 ?
N1 C6 H6B . . 109.5 ?
C5 C6 H6B . . 109.5 ?
H6A C6 H6B . . 108.1 ?
C22 C21 C26 . . 118.3(2) ?
C22 C21 N4 . . 123.3(2) ?
C26 C21 N4 . . 118.3(2) ?
C21 C22 C23 . . 120.8(2) ?
C21 C22 H22 . . 119.6 ?
C23 C22 H22 . . 119.6 ?
C24 C23 C22 . . 118.6(2) ?
C24 C23 H23 . . 120.7 ?
C22 C23 H23 . . 120.7 ?
C23 C24 C25 . . 122.5(2) ?
C23 C24 F24 . . 119.1(3) ?
C25 C24 F24 . . 118.3(2) ?
C24 C25 C26 . . 118.7(2) ?
C24 C25 H25 . . 120.7 ?
C26 C25 H25 . . 120.7 ?
C25 C26 C21 . . 121.1(2) ?
C25 C26 H26 . . 119.5 ?
C21 C26 H26 . . 119.5 ?
C32 C31 C36 . . 119.43(19) ?
C32 C31 C37 . . 120.0(2) ?
C36 C31 C37 . . 120.5(2) ?
C33 C32 C31 . . 119.7(2) ?
C33 C32 H32 . . 120.2 ?
C31 C32 H32 . . 120.2 ?
C34 C33 C32 . . 122.5(2) ?
C34 C33 N33 . . 118.2(2) ?
C32 C33 N33 . . 119.3(2) ?
C33 C34 C35 . . 116.9(2) ?
C33 C34 H34 . . 121.5 ?
C35 C34 H34 . . 121.5 ?
C34 C35 C36 . . 122.8(2) ?
C34 C35 N35 . . 118.4(2) ?
C36 C35 N35 . . 118.8(2) ?
C35 C36 C31 . . 118.7(2) ?
C35 C36 H36 . . 120.6 ?
C31 C36 H36 . . 120.6 ?
O32 C37 O31 . . 125.7(2) ?
O32 C37 C31 . . 117.4(2) ?
O31 C37 C31 . . 116.8(2) ?
O33 N33 O34 . . 124.4(3) ?
O33 N33 C33 . . 117.9(3) ?
O34 N33 C33 . . 117.7(3) ?
O36 N35 O35 . . 123.9(2) ?
O36 N35 C35 . . 118.3(2) ?
O35 N35 C35 . . 117.8(2) ?

loop_
_geom_bond_atom_site_label_1
_geom_bond_atom_site_label_2
_geom_bond_site_symmetry_2
_geom_bond_distance
_geom_bond_publ_flag
N1 C6 . 1.481(3) ?
N1 C2 . 1.482(4) ?
N1 H11 . 0.94(3) ?
N1 H12 . 0.95(3) ?
C2 C3 . 1.514(3) ?
C2 H2A . 0.9700 ?
C2 H2B . 0.9700 ?
C3 N4 . 1.453(3) ?
C3 H3A . 0.9700 ?
C3 H3B . 0.9700 ?
N4 C21 . 1.427(3) ?
N4 C5 . 1.466(3) ?
C5 C6 . 1.510(3) ?
C5 H5A . 0.9700 ?
C5 H5B . 0.9700 ?
C6 H6A . 0.9700 ?
C6 H6B . 0.9700 ?
C21 C22 . 1.378(3) ?
C21 C26 . 1.389(3) ?
C22 C23 . 1.393(3) ?
C22 H22 . 0.9300 ?
C23 C24 . 1.356(4) ?
C23 H23 . 0.9300 ?
C24 C25 . 1.358(4) ?
C24 F24 . 1.366(3) ?
C25 C26 . 1.380(3) ?
C25 H25 . 0.9300 ?
C26 H26 . 0.9300 ?
C31 C32 . 1.386(3) ?
C31 C36 . 1.386(3) ?
C31 C37 . 1.515(3) ?
C32 C33 . 1.373(3) ?
C32 H32 . 0.9300 ?
C33 C34 . 1.371(3) ?
C33 N33 . 1.474(3) ?
C34 C35 . 1.376(3) ?
C34 H34 . 0.9300 ?
C35 C36 . 1.383(3) ?
C35 N35 . 1.470(3) ?
C36 H36 . 0.9300 ?
C37 O32 . 1.234(3) ?
C37 O31 . 1.237(3) ?
N33 O33 . 1.214(3) ?
N33 O34 . 1.223(3) ?
N35 O36 . 1.217(3) ?
N35 O35 . 1.224(2) ?

loop_
_geom_hbond_atom_site_label_D
_geom_hbond_atom_site_label_H
_geom_hbond_atom_site_label_A
_geom_hbond_site_symmetry_A
_geom_hbond_distance_DH
_geom_hbond_distance_HA
_geom_hbond_distance_DA
_geom_hbond_angle_DHA
_geom_hbond_publ_flag
N1 H11 O31 . 0.94(3) 1.77(3) 2.681(3) 164(3) no
N1 H12 O32 5_666 0.95(3) 1.80(3) 2.731(3) 165(3) no
C23 H23 Cg3 4_646 0.93 2.88 3.787(3) 167 no

loop_
_geom_torsion_atom_site_label_1
_geom_torsion_atom_site_label_2
_geom_torsion_atom_site_label_3
_geom_torsion_atom_site_label_4
_geom_torsion_site_symmetry_1
_geom_torsion_site_symmetry_2
_geom_torsion_site_symmetry_3
_geom_torsion_site_symmetry_4
_geom_torsion
_geom_torsion_publ_flag
C6 N1 C2 C3 . . . . -53.0(3) ?
N1 C2 C3 N4 . . . . 57.3(3) ?
C2 C3 N4 C21 . . . . 165.3(2) ?
C2 C3 N4 C5 . . . . -61.5(3) ?
C21 N4 C5 C6 . . . . -164.08(19) ?
C3 N4 C5 C6 . . . . 61.7(3) ?
C2 N1 C6 C5 . . . . 52.6(3) ?
N4 C5 C6 N1 . . . . -56.8(3) ?
C3 N4 C21 C22 . . . . 10.9(3) ?
C5 N4 C21 C22 . . . . -120.0(3) ?
C3 N4 C21 C26 . . . . -167.2(2) ?
C5 N4 C21 C26 . . . . 61.9(3) ?
C26 C21 C22 C23 . . . . 0.8(4) ?
N4 C21 C22 C23 . . . . -177.3(2) ?
C21 C22 C23 C24 . . . . -1.3(4) ?
C22 C23 C24 C25 . . . . 0.8(4) ?
C22 C23 C24 F24 . . . . -179.6(2) ?
C23 C24 C25 C26 . . . . 0.0(4) ?
F24 C24 C25 C26 . . . . -179.5(2) ?
C24 C25 C26 C21 . . . . -0.5(4) ?
C22 C21 C26 C25 . . . . 0.0(4) ?
N4 C21 C26 C25 . . . . 178.2(2) ?
C36 C31 C32 C33 . . . . 0.2(3) ?
C37 C31 C32 C33 . . . . -179.1(2) ?
C31 C32 C33 C34 . . . . -0.6(4) ?
C31 C32 C33 N33 . . . . 178.7(2) ?
C32 C33 C34 C35 . . . . 0.3(4) ?
N33 C33 C34 C35 . . . . -179.0(2) ?
C33 C34 C35 C36 . . . . 0.4(3) ?
C33 C34 C35 N35 . . . . -179.9(2) ?
C34 C35 C36 C31 . . . . -0.8(3) ?
N35 C35 C36 C31 . . . . 179.5(2) ?
C32 C31 C36 C35 . . . . 0.5(3) ?
C37 C31 C36 C35 . . . . 179.8(2) ?
C32 C31 C37 O32 . . . . -5.1(3) ?
C36 C31 C37 O32 . . . . 175.6(2) ?
C32 C31 C37 O31 . . . . 173.0(2) ?
C36 C31 C37 O31 . . . . -6.3(3) ?
C34 C33 N33 O33 . . . . 166.0(2) ?
C32 C33 N33 O33 . . . . -13.4(4) ?
C34 C33 N33 O34 . . . . -14.6(3) ?
C32 C33 N33 O34 . . . . 166.0(2) ?
C34 C35 N35 O36 . . . . -174.5(2) ?
C36 C35 N35 O36 . . . . 5.2(3) ?
C34 C35 N35 O35 . . . . 5.1(3) ?
C36 C35 N35 O35 . . . . -175.2(2) ?

_cod_database_fobs_code 2243472
